data_4077630
loop_
_publ_author_name
'Lei, Xinjian'
'Shang, Maoyu'
'Fehlner, Thomas P.'

_publ_section_title
;
 Reaction of Phosphines and Pyridine with a Heterometal Metallaborane.
 Ligand Substitution on Boron vs Metal Sites, Borane Displacement, and
 Orthometalation of a Boron-Coordinated Pyridine
;
_journal_issue 25
_journal_name_full Organometallics
_journal_page_first 5266
_journal_paper_doi 10.1021/om000667u
_journal_volume 19
_journal_year 2000
_chemical_formula_sum 'C29 H37 B3 Co N O4 Ru2'
_chemical_formula_weight 757.10
_chemical_name_systematic
;
{Cp*Ru}2{Co(CO)3(mu-CO)(BNC5H5)}(BH)2
;
_space_group_IT_number 2
_symmetry_cell_setting triclinic
_symmetry_space_group_name_Hall '-P 1'
_symmetry_space_group_name_H-M 'P -1'
_atom_sites_solution_hydrogens
;
idealized with riding models for C5Me5 groups and other hydrogen atoms were
located form Difference Fourier map and refined with bond lengthen constraint
;
_atom_sites_solution_primary direct
_atom_sites_solution_secondary difmap
_audit_creation_method SHELXL-97
_cell_angle_alpha 97.418(19)
_cell_angle_beta 97.89(2)
_cell_angle_gamma 111.350(15)
_cell_formula_units_Z 2
_cell_length_a 8.7880(14)
_cell_length_b 9.276(2)
_cell_length_c 20.171(3)
_cell_measurement_reflns_used 25
_cell_measurement_temperature 293(2)
_cell_measurement_theta_max 15
_cell_measurement_theta_min 14
_cell_volume 1488.1(5)
_computing_cell_refinement 'CAD4-ARGUS (Enraf-Nonius, 1994)'
_computing_data_collection 'CAD4-ARGUS (Enraf-Nonius, 1994)'
_computing_data_reduction
;
chi90s (Boyle, 1997), xcad4 (Harms, 1997)
;
_computing_molecular_graphics 'ORTEP-III for Windows (Farrugia,1997)'
_computing_publication_material 'SHELXL-97 (Sheldrick, 1997)'
_computing_structure_refinement 'SHELXL-97 (Sheldrick, 1997)'
_computing_structure_solution 'SHELXS-97 (Sheldrick, 1990)'
_diffrn_ambient_temperature 293(2)
_diffrn_measured_fraction_theta_full 0.971
_diffrn_measured_fraction_theta_max 0.971
_diffrn_measurement_device_type 'Enraf-Nonius CAD4'
_diffrn_measurement_method \w/2\q
_diffrn_radiation_monochromator graphite
_diffrn_radiation_source 'fine-focus sealed tube'
_diffrn_radiation_type MoK\a
_diffrn_radiation_wavelength 0.71073
_diffrn_reflns_av_R_equivalents 0.0000
_diffrn_reflns_av_sigmaI/netI 0.0306
_diffrn_reflns_limit_h_max 10
_diffrn_reflns_limit_h_min 0
_diffrn_reflns_limit_k_max 10
_diffrn_reflns_limit_k_min -11
_diffrn_reflns_limit_l_max 23
_diffrn_reflns_limit_l_min -23
_diffrn_reflns_number 5276
_diffrn_reflns_theta_full 25.32
_diffrn_reflns_theta_max 25.32
_diffrn_reflns_theta_min 2.08
_diffrn_standards_decay_% '0.9708 - 1.0200'
_diffrn_standards_interval_count 200
_diffrn_standards_interval_time 120
_diffrn_standards_number 3
_exptl_absorpt_coefficient_mu 1.588
_exptl_absorpt_correction_T_max 0.7988
_exptl_absorpt_correction_T_min 0.7592
_exptl_absorpt_correction_type empirical
_exptl_crystal_colour needle
_exptl_crystal_density_diffrn 1.690
_exptl_crystal_density_meas ?
_exptl_crystal_density_method 'not measured'
_exptl_crystal_description 'dark red'
_exptl_crystal_F_000 760
_exptl_crystal_size_max 0.51
_exptl_crystal_size_mid 0.10
_exptl_crystal_size_min 0.07
_refine_diff_density_max 1.169
_refine_diff_density_min -1.515
_refine_diff_density_rms 0.123
_refine_ls_extinction_method none
_refine_ls_goodness_of_fit_ref 1.050
_refine_ls_hydrogen_treatment mixed
_refine_ls_matrix_type full
_refine_ls_number_parameters 367
_refine_ls_number_reflns 5276
_refine_ls_number_restraints 2
_refine_ls_restrained_S_all 1.050
_refine_ls_R_factor_all 0.0466
_refine_ls_R_factor_gt 0.0399
_refine_ls_shift/su_max 0.002
_refine_ls_shift/su_mean 0.000
_refine_ls_structure_factor_coef Fsqd
_refine_ls_weighting_details 'calc w=1/[\s^2^(Fo^2^)+(0.0763P)^2^+0.3985P] where P=(Fo^2^+2Fc^2^)/3'
_refine_ls_weighting_scheme calc
_refine_ls_wR_factor_gt 0.1021
_refine_ls_wR_factor_ref 0.1078
_reflns_number_gt 4627
_reflns_number_total 5276
_reflns_threshold_expression >2sigma(I)
_cod_data_source_file om000667u.cif
_cod_data_source_block fe0909
_cod_depositor_comments
;
The following automatic conversions were performed:

'_exptl_crystal_density_meas' value 'not measured' was changed to '?'
- the value is perceived as not measured.

Automatic conversion script
Id: cif_fix_values 3008 2015-01-20 13:52:24Z robertas 
;
_cod_original_sg_symbol_H-M P-1
_cod_database_code 4077630

loop_
_symmetry_equiv_pos_as_xyz
'x, y, z'
'-x, -y, -z'

loop_
_atom_site_label
_atom_site_type_symbol
_atom_site_fract_x
_atom_site_fract_y
_atom_site_fract_z
_atom_site_U_iso_or_equiv
_atom_site_adp_type
_atom_site_occupancy
_atom_site_symmetry_multiplicity
_atom_site_calc_flag
_atom_site_refinement_flags
Ru1 Ru 0.48718(4) 0.53301(3) 0.712247(15) 0.02529(11) Uani 1 1 d .
Ru2 Ru 0.71733(4) 0.75712(4) 0.815908(15) 0.02706(11) Uani 1 1 d .
Co1 Co 0.72298(6) 0.77958(6) 0.68736(3) 0.02665(14) Uani 1 1 d .
B1 B 0.4662(5) 0.7334(5) 0.7724(2) 0.0286(9) Uani 1 1 d D
H1 H 0.374(4) 0.730(5) 0.8041(18) 0.034 Uiso 1 1 d D
B2 B 0.6177(6) 0.8921(5) 0.7538(2) 0.0307(9) Uani 1 1 d D
H2 H 0.663(5) 1.023(2) 0.769(2) 0.037 Uiso 1 1 d D
B3 B 0.4809(5) 0.7509(5) 0.6907(2) 0.0263(8) Uani 1 1 d .
C1 C 0.2520(5) 0.3598(5) 0.7285(2) 0.0381(9) Uani 1 1 d .
C2 C 0.3738(5) 0.2906(5) 0.7343(2) 0.0373(9) Uani 1 1 d .
C3 C 0.4251(5) 0.2787(5) 0.6700(2) 0.0375(9) Uani 1 1 d .
C4 C 0.2257(5) 0.3881(5) 0.6609(2) 0.0391(10) Uani 1 1 d .
C5 C 0.3337(5) 0.3381(5) 0.6250(2) 0.0388(10) Uani 1 1 d .
C6 C 0.1481(6) 0.3792(6) 0.7802(3) 0.0536(13) Uani 1 1 d .
H6A H 0.2064 0.3856 0.8250 0.080 Uiso 1 1 calc R
H6B H 0.0434 0.2903 0.7699 0.080 Uiso 1 1 calc R
H6C H 0.1287 0.4741 0.7784 0.080 Uiso 1 1 calc R
C7 C 0.4241(6) 0.2269(6) 0.7944(3) 0.0485(11) Uani 1 1 d .
H7A H 0.5359 0.2325 0.7962 0.073 Uiso 1 1 calc R
H7B H 0.3496 0.1190 0.7900 0.073 Uiso 1 1 calc R
H7C H 0.4190 0.2883 0.8355 0.073 Uiso 1 1 calc R
C8 C 0.5423(6) 0.2034(5) 0.6517(3) 0.0488(12) Uani 1 1 d .
H8A H 0.5268 0.1143 0.6735 0.073 Uiso 1 1 calc R
H8B H 0.6552 0.2787 0.6668 0.073 Uiso 1 1 calc R
H8C H 0.5202 0.1690 0.6031 0.073 Uiso 1 1 calc R
C9 C 0.0897(6) 0.4367(6) 0.6315(3) 0.0596(14) Uani 1 1 d .
H9A H -0.0151 0.3477 0.6216 0.089 Uiso 1 1 calc R
H9B H 0.1126 0.4739 0.5903 0.089 Uiso 1 1 calc R
H9C H 0.0844 0.5194 0.6638 0.089 Uiso 1 1 calc R
C10 C 0.3339(7) 0.3282(6) 0.5504(2) 0.0562(13) Uani 1 1 d .
H10A H 0.2916 0.4016 0.5338 0.084 Uiso 1 1 calc R
H10B H 0.2644 0.2231 0.5263 0.084 Uiso 1 1 calc R
H10C H 0.4457 0.3535 0.5432 0.084 Uiso 1 1 calc R
C11 C 0.8868(6) 0.9444(6) 0.9031(2) 0.0491(12) Uani 1 1 d .
C12 C 0.7191(6) 0.9059(6) 0.9126(2) 0.0460(11) Uani 1 1 d .
C13 C 0.6566(6) 0.7470(6) 0.9200(2) 0.0447(11) Uani 1 1 d .
C14 C 0.7853(6) 0.6884(6) 0.9177(2) 0.0450(11) Uani 1 1 d .
C15 C 0.9243(6) 0.8066(7) 0.9066(2) 0.0483(12) Uani 1 1 d .
C16 C 1.0016(8) 1.1023(7) 0.8996(3) 0.0777(19) Uani 1 1 d .
H16A H 1.0383 1.1676 0.9443 0.117 Uiso 1 1 calc R
H16B H 0.9457 1.1476 0.8695 0.117 Uiso 1 1 calc R
H16C H 1.0962 1.0954 0.8828 0.117 Uiso 1 1 calc R
C17 C 0.6267(9) 1.0144(8) 0.9190(3) 0.0726(18) Uani 1 1 d .
H17A H 0.6816 1.1067 0.9012 0.109 Uiso 1 1 calc R
H17B H 0.6254 1.0449 0.9662 0.109 Uiso 1 1 calc R
H17C H 0.5143 0.9606 0.8938 0.109 Uiso 1 1 calc R
C18 C 0.4912(7) 0.6628(9) 0.9377(3) 0.0723(18) Uani 1 1 d .
H18A H 0.4132 0.7053 0.9197 0.108 Uiso 1 1 calc R
H18B H 0.5032 0.6766 0.9864 0.108 Uiso 1 1 calc R
H18C H 0.4509 0.5524 0.9183 0.108 Uiso 1 1 calc R
C19 C 0.7774(9) 0.5318(8) 0.9308(3) 0.0758(18) Uani 1 1 d .
H19A H 0.6632 0.4587 0.9211 0.114 Uiso 1 1 calc R
H19B H 0.8255 0.5420 0.9777 0.114 Uiso 1 1 calc R
H19C H 0.8384 0.4936 0.9019 0.114 Uiso 1 1 calc R
C20 C 1.0914(7) 0.7945(11) 0.9061(3) 0.087(2) Uani 1 1 d .
H20A H 1.1758 0.8978 0.9101 0.130 Uiso 1 1 calc R
H20B H 1.0859 0.7290 0.8642 0.130 Uiso 1 1 calc R
H20C H 1.1186 0.7489 0.9439 0.130 Uiso 1 1 calc R
C21 C 0.7766(5) 0.9315(5) 0.6432(2) 0.0395(10) Uani 1 1 d .
O21 O 0.8092(5) 1.0291(5) 0.6125(2) 0.0717(12) Uani 1 1 d .
C22 C 0.7309(6) 0.6177(5) 0.6328(2) 0.0395(10) Uani 1 1 d .
O22 O 0.7485(5) 0.5268(4) 0.59426(18) 0.0540(9) Uani 1 1 d .
C23 C 0.9078(5) 0.8352(6) 0.7535(2) 0.0401(10) Uani 1 1 d .
O23 O 1.0508(4) 0.8909(6) 0.76913(17) 0.0695(12) Uani 1 1 d .
C24 C 0.7006(5) 0.5431(5) 0.7669(2) 0.0339(9) Uani 1 1 d .
O24 O 0.7813(4) 0.4661(4) 0.77312(18) 0.0478(8) Uani 1 1 d .
N N 0.3594(4) 0.7796(4) 0.63650(16) 0.0278(7) Uani 1 1 d .
C25 C 0.3657(5) 0.7547(5) 0.5703(2) 0.0391(10) Uani 1 1 d .
H25 H 0.4412 0.7138 0.5568 0.047 Uiso 1 1 calc R
C26 C 0.2636(6) 0.7878(6) 0.5217(2) 0.0489(11) Uani 1 1 d .
H26 H 0.2703 0.7695 0.4759 0.059 Uiso 1 1 calc R
C27 C 0.1524(6) 0.8480(6) 0.5414(3) 0.0520(12) Uani 1 1 d .
H27 H 0.0837 0.8721 0.5092 0.062 Uiso 1 1 calc R
C28 C 0.1427(6) 0.8728(6) 0.6097(3) 0.0496(12) Uani 1 1 d .
H28 H 0.0670 0.9125 0.6239 0.060 Uiso 1 1 calc R
C29 C 0.2474(5) 0.8373(5) 0.6559(2) 0.0382(9) Uani 1 1 d .
H29 H 0.2413 0.8532 0.7018 0.046 Uiso 1 1 calc R

loop_
_atom_site_aniso_label
_atom_site_aniso_U_11
_atom_site_aniso_U_22
_atom_site_aniso_U_33
_atom_site_aniso_U_23
_atom_site_aniso_U_13
_atom_site_aniso_U_12
Ru1 0.02470(18) 0.02489(18) 0.02898(19) 0.00749(12) 0.00794(13) 0.01107(13)
Ru2 0.02680(18) 0.03328(19) 0.02305(18) 0.00648(13) 0.00691(12) 0.01288(14)
Co1 0.0264(3) 0.0300(3) 0.0269(3) 0.0088(2) 0.0114(2) 0.0115(2)
B1 0.028(2) 0.035(2) 0.027(2) 0.0051(17) 0.0092(17) 0.0154(18)
B2 0.036(2) 0.031(2) 0.030(2) 0.0052(18) 0.0098(18) 0.0179(19)
B3 0.028(2) 0.029(2) 0.028(2) 0.0083(17) 0.0103(17) 0.0150(17)
C1 0.0230(19) 0.032(2) 0.054(3) 0.0088(19) 0.0113(18) 0.0041(16)
C2 0.038(2) 0.028(2) 0.046(2) 0.0132(17) 0.0104(18) 0.0101(17)
C3 0.041(2) 0.026(2) 0.045(2) 0.0071(17) 0.0114(19) 0.0105(17)
C4 0.027(2) 0.028(2) 0.055(3) 0.0125(19) 0.0035(18) 0.0041(16)
C5 0.037(2) 0.028(2) 0.044(2) 0.0036(18) 0.0066(18) 0.0064(17)
C6 0.039(3) 0.055(3) 0.070(3) 0.020(3) 0.029(2) 0.013(2)
C7 0.052(3) 0.046(3) 0.056(3) 0.024(2) 0.019(2) 0.021(2)
C8 0.058(3) 0.034(2) 0.061(3) 0.006(2) 0.022(2) 0.022(2)
C9 0.033(2) 0.051(3) 0.086(4) 0.020(3) -0.004(2) 0.010(2)
C10 0.062(3) 0.052(3) 0.040(3) 0.001(2) 0.000(2) 0.011(3)
C11 0.056(3) 0.054(3) 0.022(2) 0.0001(19) 0.0080(19) 0.007(2)
C12 0.058(3) 0.060(3) 0.019(2) 0.0011(19) 0.0109(19) 0.024(2)
C13 0.047(3) 0.064(3) 0.024(2) 0.014(2) 0.0135(18) 0.020(2)
C14 0.050(3) 0.058(3) 0.027(2) 0.014(2) 0.0031(19) 0.021(2)
C15 0.035(2) 0.080(4) 0.024(2) 0.006(2) -0.0003(17) 0.019(2)
C16 0.089(5) 0.061(4) 0.048(3) -0.002(3) 0.018(3) -0.009(3)
C17 0.101(5) 0.093(5) 0.041(3) -0.004(3) 0.018(3) 0.063(4)
C18 0.058(3) 0.108(5) 0.049(3) 0.032(3) 0.025(3) 0.019(3)
C19 0.102(5) 0.080(4) 0.052(3) 0.029(3) 0.001(3) 0.042(4)
C20 0.047(3) 0.166(7) 0.053(3) 0.018(4) 0.001(3) 0.051(4)
C21 0.038(2) 0.039(2) 0.051(3) 0.016(2) 0.021(2) 0.0196(19)
O21 0.084(3) 0.065(2) 0.094(3) 0.056(2) 0.047(2) 0.038(2)
C22 0.041(2) 0.041(2) 0.038(2) 0.011(2) 0.0050(19) 0.019(2)
O22 0.069(2) 0.051(2) 0.051(2) 0.0019(16) 0.0208(17) 0.0337(18)
C23 0.035(2) 0.053(3) 0.031(2) 0.0060(19) 0.0092(17) 0.015(2)
O23 0.0254(18) 0.121(4) 0.0390(19) 0.008(2) 0.0108(14) 0.0036(19)
C24 0.034(2) 0.034(2) 0.037(2) 0.0102(17) 0.0106(17) 0.0139(18)
O24 0.0425(18) 0.0494(19) 0.061(2) 0.0080(15) 0.0052(15) 0.0308(16)
N 0.0288(16) 0.0295(16) 0.0292(17) 0.0069(13) 0.0085(13) 0.0146(13)
C25 0.044(2) 0.049(3) 0.031(2) 0.0046(18) 0.0077(18) 0.027(2)
C26 0.053(3) 0.065(3) 0.034(2) 0.010(2) 0.003(2) 0.031(3)
C27 0.042(3) 0.067(3) 0.054(3) 0.024(2) 0.003(2) 0.028(2)
C28 0.039(2) 0.064(3) 0.059(3) 0.020(2) 0.013(2) 0.033(2)
C29 0.035(2) 0.049(2) 0.044(2) 0.013(2) 0.0176(18) 0.026(2)

loop_
_atom_type_symbol
_atom_type_description
_atom_type_scat_dispersion_real
_atom_type_scat_dispersion_imag
_atom_type_scat_source
C C 0.0033 0.0016 'International Tables Vol C Tables 4.2.6.8 and 6.1.1.4'
H H 0.0000 0.0000 'International Tables Vol C Tables 4.2.6.8 and 6.1.1.4'
O O 0.0106 0.0060 'International Tables Vol C Tables 4.2.6.8 and 6.1.1.4'
N N 0.0061 0.0033 'International Tables Vol C Tables 4.2.6.8 and 6.1.1.4'
B B 0.0013 0.0007 'International Tables Vol C Tables 4.2.6.8 and 6.1.1.4'
Co Co 0.3494 0.9721 'International Tables Vol C Tables 4.2.6.8 and 6.1.1.4'
Ru Ru -1.2594 0.8363 'International Tables Vol C Tables 4.2.6.8 and 6.1.1.4'

loop_
_geom_angle_atom_site_label_1
_geom_angle_atom_site_label_2
_geom_angle_atom_site_label_3
_geom_angle
C24 Ru1 B3 116.80(17)
C24 Ru1 B1 98.77(17)
B3 Ru1 B1 46.35(16)
C24 Ru1 C1 117.56(17)
B3 Ru1 C1 116.20(16)
B1 Ru1 C1 94.72(17)
C24 Ru1 C4 148.01(16)
B3 Ru1 C4 95.14(16)
B1 Ru1 C4 102.66(17)
C1 Ru1 C4 37.62(17)
C24 Ru1 C5 122.95(17)
B3 Ru1 C5 109.57(17)
B1 Ru1 C5 137.89(17)
C1 Ru1 C5 62.80(17)
C4 Ru1 C5 37.80(17)
C24 Ru1 C2 85.76(16)
B3 Ru1 C2 153.86(16)
B1 Ru1 C2 121.24(17)
C1 Ru1 C2 37.68(15)
C4 Ru1 C2 62.86(16)
C5 Ru1 C2 62.43(16)
C24 Ru1 C3 88.77(17)
B3 Ru1 C3 145.88(16)
B1 Ru1 C3 157.13(17)
C1 Ru1 C3 62.85(16)
C4 Ru1 C3 62.90(16)
C5 Ru1 C3 37.25(16)
C2 Ru1 C3 37.41(16)
C24 Ru1 Co1 74.46(12)
B3 Ru1 Co1 49.84(11)
B1 Ru1 Co1 75.59(12)
C1 Ru1 Co1 166.03(11)
C4 Ru1 Co1 133.90(11)
C5 Ru1 Co1 118.07(12)
C2 Ru1 Co1 156.26(11)
C3 Ru1 Co1 127.28(11)
C24 Ru1 Ru2 48.29(12)
B3 Ru1 Ru2 75.70(12)
B1 Ru1 Ru2 51.37(12)
C1 Ru1 Ru2 122.61(12)
C4 Ru1 Ru2 151.22(12)
C5 Ru1 Ru2 170.57(12)
C2 Ru1 Ru2 116.28(12)
C3 Ru1 Ru2 135.86(12)
Co1 Ru1 Ru2 58.87(2)
C24 Ru2 B1 97.08(17)
C24 Ru2 B2 116.36(17)
B1 Ru2 B2 46.11(17)
C24 Ru2 C23 79.98(17)
B1 Ru2 C23 116.83(16)
B2 Ru2 C23 78.73(17)
C24 Ru2 C11 137.07(19)
B1 Ru2 C11 124.41(19)
B2 Ru2 C11 101.76(19)
C23 Ru2 C11 89.35(17)
C24 Ru2 C12 147.88(18)
B1 Ru2 C12 91.58(17)
B2 Ru2 C12 91.76(17)
C23 Ru2 C12 123.02(18)
C11 Ru2 C12 37.46(18)
C24 Ru2 C13 111.87(18)
B1 Ru2 C13 91.65(17)
B2 Ru2 C13 117.38(17)
C23 Ru2 C13 148.23(18)
C11 Ru2 C13 61.54(18)
C12 Ru2 C13 36.71(18)
C24 Ru2 C15 100.41(19)
B1 Ru2 C15 151.25(16)
B2 Ru2 C15 137.86(19)
C23 Ru2 C15 88.72(17)
C11 Ru2 C15 37.4(2)
C12 Ru2 C15 61.92(18)
C13 Ru2 C15 60.67(17)
C24 Ru2 C14 88.64(17)
B1 Ru2 C14 123.57(17)
B2 Ru2 C14 152.38(17)
C23 Ru2 C14 119.44(17)
C11 Ru2 C14 60.85(18)
C12 Ru2 C14 61.19(18)
C13 Ru2 C14 36.63(17)
C15 Ru2 C14 35.27(18)
C24 Ru2 Co1 73.76(12)
B1 Ru2 Co1 75.25(12)
B2 Ru2 Co1 50.68(11)
C23 Ru2 Co1 42.99(12)
C11 Ru2 Co1 123.34(12)
C12 Ru2 Co1 138.30(13)
C13 Ru2 Co1 166.49(13)
C15 Ru2 Co1 131.67(12)
C14 Ru2 Co1 156.34(12)
C24 Ru2 Ru1 47.05(12)
B1 Ru2 Ru1 50.90(12)
B2 Ru2 Ru1 75.98(12)
C23 Ru2 Ru1 94.48(12)
C11 Ru2 Ru1 175.05(14)
C12 Ru2 Ru1 137.74(13)
C13 Ru2 Ru1 115.39(13)
C15 Ru2 Ru1 145.65(15)
C14 Ru2 Ru1 119.44(13)
Co1 Ru2 Ru1 58.68(2)
C21 Co1 C22 104.7(2)
C21 Co1 C23 102.7(2)
C22 Co1 C23 102.4(2)
C21 Co1 B3 99.89(18)
C22 Co1 B3 111.32(19)
C23 Co1 B3 132.63(18)
C21 Co1 B2 92.97(19)
C22 Co1 B2 155.2(2)
C23 Co1 B2 90.30(19)
B3 Co1 B2 47.28(17)
C21 Co1 Ru1 147.96(15)
C22 Co1 Ru1 76.13(15)
C23 Co1 Ru1 108.39(15)
B3 Co1 Ru1 52.64(12)
B2 Co1 Ru1 79.66(13)
C21 Co1 Ru2 135.59(16)
C22 Co1 Ru2 117.09(14)
C23 Co1 Ru2 55.70(14)
B3 Co1 Ru2 79.18(12)
B2 Co1 Ru2 53.73(12)
Ru1 Co1 Ru2 62.44(3)
B3 B1 B2 58.7(3)
B3 B1 Ru1 66.0(2)
B2 B1 Ru1 103.4(2)
B3 B1 Ru2 101.8(2)
B2 B1 Ru2 67.3(2)
Ru1 B1 Ru2 77.73(14)
B3 B2 B1 60.1(3)
B3 B2 Co1 64.9(2)
B1 B2 Co1 101.3(2)
B3 B2 Ru2 102.2(3)
B1 B2 Ru2 66.6(2)
Co1 B2 Ru2 75.59(14)
N B3 B2 123.7(3)
N B3 B1 128.3(3)
B2 B3 B1 61.2(3)
N B3 Co1 126.4(3)
B2 B3 Co1 67.8(2)
B1 B3 Co1 103.8(3)
N B3 Ru1 129.5(3)
B2 B3 Ru1 106.1(3)
B1 B3 Ru1 67.6(2)
Co1 B3 Ru1 77.52(14)
C4 C1 C2 108.5(4)
C4 C1 C6 123.9(4)
C2 C1 C6 127.1(4)
C4 C1 Ru1 71.5(2)
C2 C1 Ru1 72.3(2)
C6 C1 Ru1 128.7(3)
C1 C2 C3 107.7(4)
C1 C2 C7 125.7(4)
C3 C2 C7 126.3(4)
C1 C2 Ru1 70.0(2)
C3 C2 Ru1 71.4(2)
C7 C2 Ru1 128.9(3)
C5 C3 C2 107.8(4)
C5 C3 C8 126.0(4)
C2 C3 C8 125.9(4)
C5 C3 Ru1 70.8(2)
C2 C3 Ru1 71.2(2)
C8 C3 Ru1 127.7(3)
C1 C4 C5 107.4(4)
C1 C4 C9 124.6(4)
C5 C4 C9 127.3(5)
C1 C4 Ru1 70.9(2)
C5 C4 Ru1 71.4(2)
C9 C4 Ru1 130.3(3)
C3 C5 C4 108.5(4)
C3 C5 C10 124.9(4)
C4 C5 C10 126.0(4)
C3 C5 Ru1 72.0(2)
C4 C5 Ru1 70.8(2)
C10 C5 Ru1 129.6(3)
C12 C11 C15 107.5(4)
C12 C11 C16 124.5(5)
C15 C11 C16 127.6(5)
C12 C11 Ru2 71.7(3)
C15 C11 Ru2 72.9(3)
C16 C11 Ru2 126.8(3)
C13 C12 C11 107.0(4)
C13 C12 C17 125.0(5)
C11 C12 C17 127.8(5)
C13 C12 Ru2 71.9(3)
C11 C12 Ru2 70.8(2)
C17 C12 Ru2 125.8(3)
C12 C13 C14 108.8(4)
C12 C13 C18 124.9(5)
C14 C13 C18 125.7(5)
C12 C13 Ru2 71.4(2)
C14 C13 Ru2 73.7(2)
C18 C13 Ru2 127.9(3)
C15 C14 C13 108.3(4)
C15 C14 C19 125.3(5)
C13 C14 C19 126.2(5)
C15 C14 Ru2 71.2(2)
C13 C14 Ru2 69.7(2)
C19 C14 Ru2 128.6(4)
C14 C15 C11 108.4(4)
C14 C15 C20 124.4(6)
C11 C15 C20 126.9(5)
C14 C15 Ru2 73.5(2)
C11 C15 Ru2 69.7(3)
C20 C15 Ru2 127.6(3)
O21 C21 Co1 178.2(5)
O22 C22 Co1 171.8(4)
O23 C23 Co1 148.3(4)
O23 C23 Ru2 130.2(4)
Co1 C23 Ru2 81.31(16)
O24 C24 Ru1 140.4(3)
O24 C24 Ru2 134.8(3)
Ru1 C24 Ru2 84.66(16)
C25 N C29 118.7(3)
C25 N B3 121.3(3)
C29 N B3 119.9(3)
N C25 C26 121.9(4)
C27 C26 C25 119.2(4)
C26 C27 C28 119.6(4)
C29 C28 C27 118.6(4)
N C29 C28 121.9(4)

loop_
_geom_bond_atom_site_label_1
_geom_bond_atom_site_label_2
_geom_bond_distance
Ru1 C24 2.005(4)
Ru1 B3 2.140(4)
Ru1 B1 2.166(4)
Ru1 C1 2.205(4)
Ru1 C4 2.213(4)
Ru1 C5 2.222(4)
Ru1 C2 2.236(4)
Ru1 C3 2.237(4)
Ru1 Co1 2.6284(8)
Ru1 Ru2 2.7276(10)
Ru2 C24 2.045(4)
Ru2 B1 2.181(4)
Ru2 B2 2.192(4)
Ru2 C23 2.201(4)
Ru2 C11 2.222(5)
Ru2 C12 2.234(4)
Ru2 C13 2.241(4)
Ru2 C15 2.265(4)
Ru2 C14 2.293(4)
Ru2 Co1 2.6337(7)
Co1 C21 1.720(4)
Co1 C22 1.773(5)
Co1 C23 1.817(4)
Co1 B3 2.057(4)
Co1 B2 2.104(4)
B1 B3 1.695(6)
B1 B2 1.712(6)
B2 B3 1.669(6)
B3 N 1.539(5)
C1 C4 1.425(6)
C1 C2 1.434(6)
C1 C6 1.512(6)
C2 C3 1.434(6)
C2 C7 1.497(6)
C3 C5 1.425(6)
C3 C8 1.499(6)
C4 C5 1.437(6)
C4 C9 1.499(6)
C5 C10 1.495(7)
C11 C12 1.431(7)
C11 C15 1.439(8)
C11 C16 1.462(7)
C12 C13 1.409(7)
C12 C17 1.510(7)
C13 C14 1.426(7)
C13 C18 1.496(7)
C14 C15 1.381(7)
C14 C19 1.488(7)
C15 C20 1.515(7)
C21 O21 1.136(5)
C22 O22 1.139(5)
C23 O23 1.150(5)
C24 O24 1.181(5)
N C25 1.337(5)
N C29 1.358(5)
C25 C26 1.379(6)
C26 C27 1.368(7)
C27 C28 1.386(7)
C28 C29 1.374(6)
